data_7246618
loop_
_publ_author_name
'Zhang, Jinhao'
'Jin, Zhiyuan'
'Xia, Yunlong'
'Li, Ying'
'Hao, Wenjia'
'Guo, Zhicheng'
'Wang, Ying'
'Peng, Rufang'
'Jin, Bo'

_publ_section_title
;
 A \p-stacking highly stable insensitive energetic inner salt and its
 insensitive energetic salts
;
_journal_issue 21
_journal_name_full CrystEngComm
_journal_page_first 3181
_journal_page_last 3188
_journal_paper_doi 10.1039/D3CE00209H
_journal_volume 25
_journal_year 2023
_chemical_formula_sum 'C3 H7 N9 O'
_chemical_formula_weight 185.18
_space_group_crystal_system monoclinic
_space_group_IT_number 14
_space_group_name_Hall '-P 2ybc'
_space_group_name_H-M_alt 'P 1 21/c 1'
_atom_sites_solution_hydrogens mixed
_audit_creation_method SHELXL-2014/7
_audit_update_record
;
2022-07-12 deposited with the CCDC.	2023-04-12 downloaded from the CCDC.
;
_cell_angle_alpha 90
_cell_angle_beta 104.077(3)
_cell_angle_gamma 90
_cell_formula_units_Z 4
_cell_length_a 12.9556(15)
_cell_length_b 8.7565(10)
_cell_length_c 6.4841(8)
_cell_measurement_reflns_used 4274
_cell_measurement_temperature 296(2)
_cell_measurement_theta_max 24.24
_cell_measurement_theta_min 2.84
_cell_volume 713.50(15)
_computing_structure_refinement 'SHELXL-2014/7 (Sheldrick, 2014)'
_diffrn_ambient_temperature 296(2)
_diffrn_measured_fraction_theta_full 0.989
_diffrn_measured_fraction_theta_max 0.989
_diffrn_measurement_device_type ccd
_diffrn_radiation_type MoK\a
_diffrn_radiation_wavelength 0.71073
_diffrn_reflns_av_R_equivalents 0.0643
_diffrn_reflns_av_unetI/netI 0.0368
_diffrn_reflns_Laue_measured_fraction_full 0.989
_diffrn_reflns_Laue_measured_fraction_max 0.989
_diffrn_reflns_limit_h_max 15
_diffrn_reflns_limit_h_min -15
_diffrn_reflns_limit_k_max 10
_diffrn_reflns_limit_k_min -10
_diffrn_reflns_limit_l_max 7
_diffrn_reflns_limit_l_min -7
_diffrn_reflns_number 13615
_diffrn_reflns_point_group_measured_fraction_full 0.989
_diffrn_reflns_point_group_measured_fraction_max 0.989
_diffrn_reflns_theta_full 25.194
_diffrn_reflns_theta_max 25.194
_diffrn_reflns_theta_min 2.835
_exptl_absorpt_coefficient_mu 0.139
_exptl_absorpt_correction_type multi-scan
_exptl_absorpt_process_details sadabs
_exptl_crystal_colour colorless
_exptl_crystal_density_diffrn 1.724
_exptl_crystal_description Block
_exptl_crystal_F_000 384
_exptl_crystal_size_max 0.200
_exptl_crystal_size_mid 0.200
_exptl_crystal_size_min 0.200
_exptl_transmission_factor_max 0.864
_exptl_transmission_factor_min 0.864
_refine_diff_density_max 0.315
_refine_diff_density_min -0.284
_refine_diff_density_rms 0.068
_refine_ls_extinction_method none
_refine_ls_goodness_of_fit_ref 1.178
_refine_ls_hydrogen_treatment mixed
_refine_ls_matrix_type full
_refine_ls_number_parameters 125
_refine_ls_number_reflns 1269
_refine_ls_number_restraints 2
_refine_ls_restrained_S_all 1.177
_refine_ls_R_factor_all 0.0794
_refine_ls_R_factor_gt 0.0572
_refine_ls_shift/su_max 0.000
_refine_ls_shift/su_mean 0.000
_refine_ls_structure_factor_coef Fsqd
_refine_ls_weighting_details 'w=1/[\s^2^(Fo^2^)+(0.0481P)^2^+0.9725P] where P=(Fo^2^+2Fc^2^)/3'
_refine_ls_weighting_scheme calc
_refine_ls_wR_factor_gt 0.1306
_refine_ls_wR_factor_ref 0.1412
_reflns_Friedel_coverage 0.000
_reflns_number_gt 996
_reflns_number_total 1269
_reflns_threshold_expression 'I > 2\s(I)'
_cod_data_source_file d3ce00209h2.cif
_cod_data_source_block 1_a_CCDC2
_cod_depositor_comments 'Adding full bibliography for 7246615--7246618.cif.'
_cod_original_sg_symbol_H-M 'P 21/c'
_cod_database_code 7246618
_shelx_shelxl_version_number 2014/7
_shelx_space_group_comment
;
The symmetry employed for this shelxl refinement is uniquely defined
by the following loop, which should always be used as a source of
symmetry information in preference to the above space-group names.
They are only intended as comments.
;
_shelx_estimated_absorpt_t_min 0.973
_shelx_estimated_absorpt_t_max 0.973

loop_
_space_group_symop_operation_xyz
'x, y, z'
'-x, y+1/2, -z+1/2'
'-x, -y, -z'
'x, -y-1/2, z-1/2'

loop_
_atom_site_label
_atom_site_type_symbol
_atom_site_fract_x
_atom_site_fract_y
_atom_site_fract_z
_atom_site_U_iso_or_equiv
_atom_site_adp_type
_atom_site_occupancy
_atom_site_site_symmetry_order
_atom_site_calc_flag
_atom_site_refinement_flags_posn
_atom_site_refinement_flags_adp
_atom_site_refinement_flags_occupancy
_atom_site_disorder_assembly
_atom_site_disorder_group
C1 C 0.2249(2) 0.3186(3) 0.3672(5) 0.0221(7) Uani 1 1 d . . . . .
C2 C 0.1691(2) 0.4638(3) 0.3411(5) 0.0237(7) Uani 1 1 d . . . . .
C3 C 0.1322(3) 0.6960(4) 0.3333(6) 0.0349(8) Uani 1 1 d . . . . .
H3 H 0.1360 0.8019 0.3410 0.042 Uiso 1 1 calc R U . . .
N1 N 0.33045(19) 0.2954(3) 0.4170(4) 0.0225(6) Uani 1 1 d . . . . .
N2 N 0.3498(2) 0.1448(3) 0.4274(4) 0.0283(6) Uani 1 1 d . . . . .
N3 N 0.2561(2) 0.0776(3) 0.3829(4) 0.0309(7) Uani 1 1 d . . . . .
N4 N 0.1779(2) 0.1826(3) 0.3454(4) 0.0276(7) Uani 1 1 d . . . . .
N5 N 0.0647(2) 0.4664(3) 0.2789(4) 0.0326(7) Uani 1 1 d . . . . .
N6 N 0.2157(2) 0.6027(3) 0.3791(5) 0.0332(7) Uani 1 1 d . . . . .
N7 N 0.0436(2) 0.6174(3) 0.2759(4) 0.0334(7) Uani 1 1 d . . . . .
H7 H -0.0191 0.6566 0.2411 0.040 Uiso 1 1 calc R U . . .
N8 N 0.5897(2) 0.1764(3) 0.3326(5) 0.0326(7) Uani 1 1 d D . . . .
H8B H 0.647(2) 0.136(4) 0.299(5) 0.039 Uiso 1 1 d D U . . .
H8A H 0.533(2) 0.139(4) 0.241(5) 0.039 Uiso 1 1 d D U . . .
N9 N 0.5830(2) 0.3356(3) 0.2795(4) 0.0309(7) Uani 1 1 d . . . . .
H9A H 0.5214 0.3729 0.2950 0.046 Uiso 1 1 calc R U . . .
H9B H 0.5869 0.3474 0.1453 0.046 Uiso 1 1 calc R U . . .
H9C H 0.6365 0.3854 0.3652 0.046 Uiso 1 1 calc R U . . .
O1 O 0.40815(15) 0.3973(2) 0.4549(3) 0.0287(6) Uani 1 1 d . . . . .

loop_
_atom_site_aniso_label
_atom_site_aniso_U_11
_atom_site_aniso_U_22
_atom_site_aniso_U_33
_atom_site_aniso_U_23
_atom_site_aniso_U_13
_atom_site_aniso_U_12
C1 0.0193(16) 0.0225(17) 0.0242(16) -0.0003(12) 0.0048(12) 0.0000(13)
C2 0.0179(16) 0.0246(17) 0.0288(17) 0.0009(13) 0.0061(12) -0.0012(13)
C3 0.0304(19) 0.0259(19) 0.047(2) -0.0001(15) 0.0073(16) 0.0038(15)
N1 0.0181(13) 0.0202(14) 0.0289(14) 0.0002(11) 0.0050(10) -0.0003(11)
N2 0.0270(15) 0.0188(14) 0.0375(16) -0.0011(11) 0.0052(12) 0.0035(12)
N3 0.0288(15) 0.0220(14) 0.0404(16) -0.0012(12) 0.0056(12) -0.0003(12)
N4 0.0235(14) 0.0216(14) 0.0363(16) -0.0018(11) 0.0047(11) -0.0022(12)
N5 0.0202(15) 0.0277(16) 0.0482(18) 0.0009(13) 0.0049(12) 0.0046(12)
N6 0.0228(15) 0.0227(15) 0.0521(18) -0.0002(13) 0.0052(12) 0.0023(12)
N7 0.0190(15) 0.0307(17) 0.0475(18) 0.0035(13) 0.0025(12) 0.0095(12)
N8 0.0302(16) 0.0260(16) 0.0418(17) 0.0011(13) 0.0090(13) 0.0065(13)
N9 0.0315(16) 0.0254(15) 0.0333(15) 0.0006(12) 0.0031(12) -0.0067(12)
O1 0.0176(11) 0.0263(13) 0.0418(13) -0.0043(10) 0.0063(9) -0.0052(9)

loop_
_atom_type_symbol
_atom_type_description
_atom_type_scat_dispersion_real
_atom_type_scat_dispersion_imag
_atom_type_scat_source
C C 0.0033 0.0016 'International Tables Vol C Tables 4.2.6.8 and 6.1.1.4'
H H 0.0000 0.0000 'International Tables Vol C Tables 4.2.6.8 and 6.1.1.4'
N N 0.0061 0.0033 'International Tables Vol C Tables 4.2.6.8 and 6.1.1.4'
O O 0.0106 0.0060 'International Tables Vol C Tables 4.2.6.8 and 6.1.1.4'

loop_
_geom_angle_atom_site_label_1
_geom_angle_atom_site_label_2
_geom_angle_atom_site_label_3
_geom_angle
_geom_angle_site_symmetry_1
_geom_angle_site_symmetry_3
_geom_angle_publ_flag
N4 C1 N1 107.7(2) . . ?
N4 C1 C2 124.8(3) . . ?
N1 C1 C2 127.5(3) . . ?
N5 C2 N6 114.8(3) . . ?
N5 C2 C1 119.8(3) . . ?
N6 C2 C1 125.4(3) . . ?
N7 C3 N6 110.4(3) . . ?
N7 C3 H3 124.8 . . ?
N6 C3 H3 124.8 . . ?
O1 N1 N2 122.0(2) . . ?
O1 N1 C1 128.9(2) . . ?
N2 N1 C1 109.1(2) . . ?
N3 N2 N1 106.1(2) . . ?
N2 N3 N4 110.3(2) . . ?
C1 N4 N3 106.8(2) . . ?
C2 N5 N7 102.2(3) . . ?
C3 N6 C2 102.1(3) . . ?
C3 N7 N5 110.5(3) . . ?
C3 N7 H7 124.8 . . ?
N5 N7 H7 124.8 . . ?
N9 N8 H8B 109(2) . . ?
N9 N8 H8A 102(2) . . ?
H8B N8 H8A 107(3) . . ?
N8 N9 H9A 109.5 . . ?
N8 N9 H9B 109.5 . . ?
H9A N9 H9B 109.5 . . ?
N8 N9 H9C 109.5 . . ?
H9A N9 H9C 109.5 . . ?
H9B N9 H9C 109.5 . . ?

loop_
_geom_bond_atom_site_label_1
_geom_bond_atom_site_label_2
_geom_bond_distance
_geom_bond_site_symmetry_2
_geom_bond_publ_flag
C1 N4 1.328(4) . ?
C1 N1 1.342(4) . ?
C1 C2 1.452(4) . ?
C2 N5 1.315(4) . ?
C2 N6 1.353(4) . ?
C3 N7 1.312(4) . ?
C3 N6 1.330(4) . ?
C3 H3 0.9300 . ?
N1 O1 1.323(3) . ?
N1 N2 1.341(3) . ?
N2 N3 1.316(4) . ?
N3 N4 1.345(4) . ?
N5 N7 1.349(4) . ?
N7 H7 0.8600 . ?
N8 N9 1.434(4) . ?
N8 H8B 0.896(19) . ?
N8 H8A 0.889(18) . ?
N9 H9A 0.8900 . ?
N9 H9B 0.8900 . ?
N9 H9C 0.8900 . ?

loop_
_geom_torsion_atom_site_label_1
_geom_torsion_atom_site_label_2
_geom_torsion_atom_site_label_3
_geom_torsion_atom_site_label_4
_geom_torsion
_geom_torsion_site_symmetry_1
_geom_torsion_site_symmetry_2
_geom_torsion_site_symmetry_3
_geom_torsion_site_symmetry_4
_geom_torsion_publ_flag
N4 C1 C2 N5 -4.4(5) . . . . ?
N1 C1 C2 N5 175.8(3) . . . . ?
N4 C1 C2 N6 174.5(3) . . . . ?
N1 C1 C2 N6 -5.3(5) . . . . ?
N4 C1 N1 O1 -179.5(3) . . . . ?
C2 C1 N1 O1 0.3(5) . . . . ?
N4 C1 N1 N2 -0.2(3) . . . . ?
C2 C1 N1 N2 179.5(3) . . . . ?
O1 N1 N2 N3 179.6(2) . . . . ?
C1 N1 N2 N3 0.3(3) . . . . ?
N1 N2 N3 N4 -0.2(3) . . . . ?
N1 C1 N4 N3 0.1(3) . . . . ?
C2 C1 N4 N3 -179.7(3) . . . . ?
N2 N3 N4 C1 0.1(3) . . . . ?
N6 C2 N5 N7 0.4(4) . . . . ?
C1 C2 N5 N7 179.4(3) . . . . ?
N7 C3 N6 C2 0.8(4) . . . . ?
N5 C2 N6 C3 -0.8(4) . . . . ?
C1 C2 N6 C3 -179.7(3) . . . . ?
N6 C3 N7 N5 -0.6(4) . . . . ?
C2 N5 N7 C3 0.1(4) . . . . ?
